data_7125702
loop_
_publ_author_name
'Tsoureas, Nikolaos'
'Mansikkam\"aki, Akseli'
'Layfield, Richard A.'

_publ_section_title
;
 Uranium(iv) cyclobutadienyl sandwich compounds: synthesis, structure and
 chemical bonding.
;
_journal_issue 6
_journal_name_full 'Chemical communications (Cambridge, England)'
_journal_page_first 944
_journal_page_last 947
_journal_paper_doi 10.1039/c9cc09018e
_journal_volume 56
_journal_year 2020
_chemical_formula_moiety 'C32 H76 B Si8 U, C20 H47.7 Na O4'
_chemical_formula_sum 'C52 H123.7 B Na O4 Si8 U'
_chemical_formula_weight 1309.75
_chemical_name_systematic 3
_chemical_properties_physical Air-sensitive,Moisture-sensitive,Oxygen-sensitive
_space_group_crystal_system monoclinic
_space_group_IT_number 14
_space_group_name_Hall '-P 2ybc'
_space_group_name_H-M_alt 'P 1 21/c 1'
_atom_sites_solution_hydrogens mixed
_atom_sites_solution_primary direct
_audit_creation_date 2019-09-21
_audit_creation_method
;
Olex2 1.2
(compiled 2018.05.29 svn.r3508 for OlexSys, GUI svn.r5506)
;
_audit_update_record
;
2019-12-10 deposited with the CCDC.	2019-12-11 downloaded from the CCDC.
;
_cell_angle_alpha 90
_cell_angle_beta 97.5838(11)
_cell_angle_gamma 90
_cell_formula_units_Z 4
_cell_length_a 13.20381(14)
_cell_length_b 26.1179(3)
_cell_length_c 20.8685(2)
_cell_measurement_reflns_used 9773
_cell_measurement_temperature 100.15
_cell_measurement_theta_max 70.8120
_cell_measurement_theta_min 3.7800
_cell_volume 7133.67(13)
_computing_cell_refinement 'CrysAlisPro 1.171.39.46 (Rigaku OD, 2018)'
_computing_data_collection 'CrysAlisPro 1.171.39.46 (Rigaku OD, 2018)'
_computing_data_reduction 'CrysAlisPro 1.171.39.46 (Rigaku OD, 2018)'
_computing_molecular_graphics 'Olex2 (Dolomanov et al., 2009)'
_computing_publication_material 'Olex2 (Dolomanov et al., 2009)'
_computing_structure_refinement 'ShelXL (Sheldrick, 2015)'
_computing_structure_solution 'ShelXS (Sheldrick, 2008)'
_diffrn_ambient_temperature 100.15
_diffrn_detector 'CCD plate'
_diffrn_detector_area_resol_mean 16.1033
_diffrn_detector_type Eos
_diffrn_measured_fraction_theta_full 0.996
_diffrn_measured_fraction_theta_max 0.996
_diffrn_measurement_details
;
List of Runs (angles in degrees, time in seconds):

  # Type    Start    End  Width  t~exp~   \w     \q     \k     \f   Frames
#--------------------------------------------------------------------------
  1  \w    -49.00  32.00   1.00    8.00    --  -36.88  38.00 150.00   81
  2  \w   -106.00 -54.00   1.00    8.00    --  -36.88 178.00 120.00   52
  3  \w     26.00 105.00   1.00    8.00    --   36.88  38.00  60.00   79
  4  \w     21.00  81.00   1.00    8.00    --   36.88  57.00 -30.00   60
  5  \w     76.00 174.00   1.00   15.00    --  107.00  15.00 150.00   98
  6  \w     91.00 175.00   1.00   15.00    --  107.00  45.00  30.00   84
  7  \w     39.00 119.00   1.00   15.00    --  107.00 -45.00  60.00   80
  8  \w     37.00 128.00   1.00   15.00    --  107.00 -30.00-150.00   91
  9  \w     37.00  84.00   1.00   15.00    --  107.00 -30.00   0.00   47
;
_diffrn_measurement_device 'four-circle diffractometer'
_diffrn_measurement_device_type 'Xcalibur, Eos, Gemini ultra'
_diffrn_measurement_method '\w scans'
_diffrn_orient_matrix_type 'CrysAlisPro convention (1999,Acta A55,543-557)'
_diffrn_orient_matrix_UB_11 0.1024419000
_diffrn_orient_matrix_UB_12 -0.0160583000
_diffrn_orient_matrix_UB_13 0.0388663000
_diffrn_orient_matrix_UB_21 0.0573585000
_diffrn_orient_matrix_UB_22 0.0351928000
_diffrn_orient_matrix_UB_23 -0.0422391000
_diffrn_orient_matrix_UB_31 -0.0084314000
_diffrn_orient_matrix_UB_32 0.0445430000
_diffrn_orient_matrix_UB_33 0.0474303000
_diffrn_radiation_monochromator mirror
_diffrn_radiation_probe x-ray
_diffrn_radiation_type CuK\a
_diffrn_radiation_wavelength 1.54184
_diffrn_reflns_av_R_equivalents 0.0332
_diffrn_reflns_av_unetI/netI 0.0519
_diffrn_reflns_Laue_measured_fraction_full 0.996
_diffrn_reflns_Laue_measured_fraction_max 0.996
_diffrn_reflns_limit_h_max 15
_diffrn_reflns_limit_h_min -15
_diffrn_reflns_limit_k_max 31
_diffrn_reflns_limit_k_min -28
_diffrn_reflns_limit_l_max 24
_diffrn_reflns_limit_l_min -17
_diffrn_reflns_number 21848
_diffrn_reflns_point_group_measured_fraction_full 0.996
_diffrn_reflns_point_group_measured_fraction_max 0.996
_diffrn_reflns_theta_full 67.070
_diffrn_reflns_theta_max 67.070
_diffrn_reflns_theta_min 3.377
_diffrn_source 'fine-focus sealed X-ray tube'
_diffrn_source_type 'Enhance Ultra (Cu) X-ray Source'
_exptl_absorpt_coefficient_mu 8.013
_exptl_absorpt_correction_T_max 1.00000
_exptl_absorpt_correction_T_min 0.70149
_exptl_absorpt_correction_type multi-scan
_exptl_absorpt_process_details
;
CrysAlisPro 1.171.39.46 (Rigaku Oxford Diffraction, 2018)
Empirical absorption correction using spherical harmonics,
 implemented in SCALE3 ABSPACK scaling algorithm.
;
_exptl_crystal_colour 'dark brown'
_exptl_crystal_density_diffrn 1.220
_exptl_crystal_description block
_exptl_crystal_F_000 2751
_exptl_crystal_recrystallization_method 'Re-crystallisation from solvent: tBuOMe with a few drops of THF'
_exptl_crystal_size_max 0.15
_exptl_crystal_size_mid 0.1
_exptl_crystal_size_min 0.08
_refine_diff_density_max 3.357
_refine_diff_density_min -2.520
_refine_diff_density_rms 0.116
_refine_ls_extinction_method none
_refine_ls_goodness_of_fit_ref 1.032
_refine_ls_hydrogen_treatment mixed
_refine_ls_matrix_type full
_refine_ls_number_parameters 720
_refine_ls_number_reflns 12686
_refine_ls_number_restraints 105
_refine_ls_restrained_S_all 1.042
_refine_ls_R_factor_all 0.0543
_refine_ls_R_factor_gt 0.0437
_refine_ls_shift/su_max 0.003
_refine_ls_shift/su_mean 0.000
_refine_ls_structure_factor_coef Fsqd
_refine_ls_weighting_details 'w=1/[\s^2^(Fo^2^)+(0.0510P)^2^+18.0368P] where P=(Fo^2^+2Fc^2^)/3'
_refine_ls_weighting_scheme calc
_refine_ls_wR_factor_gt 0.1052
_refine_ls_wR_factor_ref 0.1123
_reflns_Friedel_coverage 0.000
_reflns_number_gt 10641
_reflns_number_total 12686
_reflns_threshold_expression 'I > 2\s(I)'
_cod_data_source_file c9cc09018e2.cif
_cod_data_source_block 3
_cod_depositor_comments 'Adding full bibliography for 7125700--7125702.cif.'
_cod_original_cell_volume 7133.65(14)
_cod_original_formula_sum 'C52 H123.70 B Na O4 Si8 U'
_cod_database_code 7125702
_shelx_shelxl_version_number 2014/7
_chemical_oxdiff_formula 'C51 H95 B Na O4 Si8 U1 '
_shelx_space_group_comment
;
The symmetry employed for this shelxl refinement is uniquely defined
by the following loop, which should always be used as a source of
symmetry information in preference to the above space-group names.
They are only intended as comments.
;
_shelx_estimated_absorpt_t_max 0.567
_shelx_estimated_absorpt_t_min 0.379
_reflns_odcompleteness_completeness 99.43
_reflns_odcompleteness_iscentric 1
_reflns_odcompleteness_theta 66.97
_olex2_refinement_description
;
1. Fixed Uiso
 At 1.2 times of:
  All C(H,H) groups
 At 1.5 times of:
  All C(H,H,H) groups
2. Shared sites
{C60A, C60B}
{C63A, C63B}
3. Restrained distances
 O1A-C51
 1.42 with sigma of 0.02
 O1A-C47A
 1.42 with sigma of 0.02
 C50A-C47A
 1.52 with sigma of 0.02
 C48A-C47A
 1.52 with sigma of 0.02
 C47A-C49A
 1.52 with sigma of 0.02
 C60B-C61B
 1.5 with sigma of 0.02
 C60B-C62B
 1.5 with sigma of 0.02
 O4A-C60A
 1.45 with sigma of 0.02
 C61B-C62B
 2.45 with sigma of 0.04
 C63B-C62B
 2.45 with sigma of 0.04
 C64A-C62A
 2.45 with sigma of 0.04
 C64B-C61B
 2.45 with sigma of 0.04
 C64A-C60A
 2.35 with sigma of 0.04
 C49B-C50B
 2.35 with sigma of 0.04
 C49B-C47B \\sim C48B-C50B
 with sigma of 0.02
 O4A-C64A \\sim O4B-C64B
 with sigma of 0.02
 C60B-C62B \\sim C60A-C61A
 with sigma of 0.02
 O1B-C50B \\sim O1B-C49B
 with sigma of 0.02
4. Rigid bond restraints
 C64A, C64B
 with sigma for 1-2 distances of 0.01 and sigma for 1-3 distances of 0.01
5. Uiso/Uaniso restraints and constraints
C64A \\sim C64B: within 2A with sigma of 0.04 and sigma for terminal atoms of
0.08
O4B \\sim O4A: within 2A with sigma of 0.04 and sigma for terminal atoms of 0.08
Uanis(C62A) \\sim Ueq, Uanis(C62B) \\sim Ueq: with sigma of 0.01 and sigma for
terminal atoms of 0.01
Uanis(C64A) \\sim Ueq, Uanis(C64B) \\sim Ueq: with sigma of 0.02 and sigma for
terminal atoms of 0.02
Uanis(C63A) \\sim Ueq, Uanis(C63B) \\sim Ueq: with sigma of 0.02 and sigma for
terminal atoms of 0.02
Uanis(C60B) \\sim Ueq, Uanis(C60A) \\sim Ueq: with sigma of 0.02 and sigma for
terminal atoms of 0.02
Uanis(O1B) \\sim Ueq: with sigma of 0.02 and sigma for terminal atoms of 0.02
Uanis(C49B) \\sim Ueq: with sigma of 0.02 and sigma for terminal atoms of 0.04
Uanis(C63A) = Uanis(C63B)
Uanis(C60A) = Uanis(C60B)
Uanis(C64A) = Uanis(C64B)
Uanis(C62A) = Uanis(C62B)
Uanis(C61A) = Uanis(C61B)
Uanis(O1A) = Uanis(O1B)
6. Rigid body (RIGU) restrains
 C47B, C48B, C49B, C50B
 with sigma for 1-2 distances of 0.01 and sigma for 1-3 distances of 0.01
 C51, C47B, C48A, C50A
 with sigma for 1-2 distances of 0.004 and sigma for 1-3 distances of 0.004
 C49B, C49A, C48B, C50B
 with sigma for 1-2 distances of 0.004 and sigma for 1-3 distances of 0.004
7. Others
 Fixed Sof: O1A(0.7) C47A(0.7) C48A(0.7) H48A(0.7) H48B(0.7) H48C(0.7)
 C49A(0.7) H49A(0.7) H49B(0.7) H49C(0.7) C50A(0.7) H50A(0.7) H50B(0.7)
 H50C(0.7) O1B(0.3) C48B(0.3) H48D(0.3) H48E(0.3) C49B(0.3) H49D(0.3) H49E(0.3)
 C50B(0.3) H50D(0.3) H50E(0.3) C47B(0.3) H47A(0.3) H47B(0.3) O4A(0.6) C60A(0.6)
 C63A(0.6) H63A(0.6) H63B(0.6) H63C(0.6) C64A(0.6) H64A(0.6) H64B(0.6)
 H64C(0.6) C61A(0.6) H61A(0.6) H61B(0.6) H61C(0.6) C62A(0.6) H62A(0.6)
 H62B(0.6) H62C(0.6) O4B(0.4) C64B(0.4) H64D(0.4) H64E(0.4) H64F(0.4) C60B(0.4)
 C61B(0.4) H61D(0.4) H61E(0.4) H61F(0.4) C63B(0.4) H63D(0.4) H63E(0.4)
 H63F(0.4) C62B(0.4) H62D(0.4) H62E(0.4) H62F(0.4)
8.a Secondary CH2 refined with riding coordinates:
 C23(H23A,H23B), C48B(H48D,H48E), C49B(H49D,H49E), C50B(H50D,H50E), C47B(H47A,
 H47B)
8.b Me refined with riding coordinates:
 C51(H51A,H51B,H51C), C63A(H63A,H63B,H63C), C61A(H61A,H61B,H61C), C63B(H63D,
 H63E,H63F)
8.c Idealised Me refined as rotating group:
 C24(H24A,H24B,H24C), C29(H29A,H29B,H29C), C10(H10A,H10B,H10C), C21(H21A,H21B,
 H21C), C9(H9A,H9B,H9C), C30(H30A,H30B,H30C), C32(H32A,H32B,H32C), C22(H22A,
 H22B,H22C), C16(H16A,H16B,H16C), C15(H15A,H15B,H15C), C19(H19A,H19B,H19C),
 C11(H11A,H11B,H11C), C17(H17A,H17B,H17C), C18(H18A,H18B,H18C), C13(H13A,H13B,
 H13C), C25(H25A,H25B,H25C), C20(H20A,H20B,H20C), C14(H14A,H14B,H14C), C28(H28A,
 H28B,H28C), C39(H39A,H39B,H39C), C33(H33A,H33B,H33C), C31(H31A,H31B,H31C),
 C12(H12A,H12B,H12C), C26(H26A,H26B,H26C), C35(H35A,H35B,H35C), C40(H40A,H40B,
 H40C), C27(H27A,H27B,H27C), C37(H37A,H37B,H37C), C34(H34A,H34B,H34C), C41(H41A,
 H41B,H41C), C36(H36A,H36B,H36C), C48A(H48A,H48B,H48C), C49A(H49A,H49B,H49C),
 C50A(H50A,H50B,H50C), C64A(H64A,H64B,H64C), C62A(H62A,H62B,H62C), C64B(H64D,
 H64E,H64F), C61B(H61D,H61E,H61F), C62B(H62D,H62E,H62F)
;
_olex2_date_sample_data_collection 2019-02-02
_olex2_submission_special_instructions 'No special instructions were received'
_oxdiff_exptl_absorpt_empirical_details
;
Empirical correction (ABSPACK) includes:
- Absorption correction using spherical harmonics
- Frame scaling
;
_oxdiff_exptl_absorpt_empirical_full_max 1.375
_oxdiff_exptl_absorpt_empirical_full_min 0.788

loop_
_space_group_symop_operation_xyz
'x, y, z'
'-x, y+1/2, -z+1/2'
'-x, -y, -z'
'x, -y-1/2, z-1/2'

loop_
_atom_site_label
_atom_site_type_symbol
_atom_site_fract_x
_atom_site_fract_y
_atom_site_fract_z
_atom_site_U_iso_or_equiv
_atom_site_adp_type
_atom_site_occupancy
_atom_site_site_symmetry_order
_atom_site_calc_flag
_atom_site_refinement_flags_posn
_atom_site_refinement_flags_adp
_atom_site_refinement_flags_occupancy
_atom_site_disorder_assembly
_atom_site_disorder_group
U1 U 0.14700(2) 0.55901(2) 0.26069(2) 0.02502(7) Uani 1 1 d . . . . .
Si5 Si 0.21046(15) 0.44526(7) 0.39237(9) 0.0418(4) Uani 1 1 d . . . . .
Si6 Si 0.43335(12) 0.52747(7) 0.33892(9) 0.0375(4) Uani 1 1 d . . . . .
Si4 Si -0.18905(12) 0.53146(7) 0.17966(9) 0.0396(4) Uani 1 1 d . . . . .
Si8 Si 0.12304(13) 0.40517(6) 0.21132(8) 0.0346(4) Uani 1 1 d . . . . .
Si2 Si -0.02239(15) 0.69414(7) 0.24987(10) 0.0445(4) Uani 1 1 d . . . . .
Si3 Si 0.05775(13) 0.60373(6) 0.11354(8) 0.0333(3) Uani 1 1 d . . . . .
Si7 Si 0.35294(13) 0.48405(7) 0.15817(8) 0.0357(4) Uani 1 1 d . . . . .
Si1 Si -0.09190(15) 0.56952(8) 0.35765(9) 0.0477(5) Uani 1 1 d . . . . .
Na1 Na 0.42634(19) 0.74484(10) 0.03098(12) 0.0420(6) Uani 1 1 d . . . . .
O3 O 0.3473(4) 0.67537(19) -0.0261(2) 0.0535(13) Uani 1 1 d . . . . .
C24 C 0.0955(6) 0.7262(3) 0.2282(4) 0.0536(19) Uani 1 1 d . . . . .
H24A H 0.1070 0.7157 0.1847 0.080 Uiso 1 1 calc GR . . . .
H24B H 0.1544 0.7163 0.2593 0.080 Uiso 1 1 calc GR . . . .
H24C H 0.0867 0.7635 0.2293 0.080 Uiso 1 1 calc GR . . . .
O2 O 0.5647(4) 0.76678(17) -0.0238(2) 0.0441(11) Uani 1 1 d . . . . .
C1 C -0.0528(4) 0.5459(2) 0.2175(3) 0.0300(12) Uani 1 1 d . . . . .
C29 C -0.0974(7) 0.4991(3) 0.3745(4) 0.063(2) Uani 1 1 d . . . . .
H29A H -0.0451 0.4903 0.4106 0.095 Uiso 1 1 calc GR . . . .
H29B H -0.0850 0.4799 0.3359 0.095 Uiso 1 1 calc GR . . . .
H29C H -0.1651 0.4904 0.3857 0.095 Uiso 1 1 calc GR . . . .
C7 C 0.2791(4) 0.4906(2) 0.2278(3) 0.0287(12) Uani 1 1 d . . . . .
C10 C -0.0085(5) 0.3984(3) 0.2334(4) 0.0492(17) Uani 1 1 d . . . . .
H10A H -0.0582 0.4106 0.1976 0.074 Uiso 1 1 calc GR . . . .
H10B H -0.0146 0.4187 0.2722 0.074 Uiso 1 1 calc GR . . . .
H10C H -0.0220 0.3623 0.2419 0.074 Uiso 1 1 calc GR . . . .
C23 C 0.1886(5) 0.6028(2) 0.1590(3) 0.0361(13) Uani 1 1 d . . . . .
H23A H 0.2161 0.6378 0.1678 0.043 Uiso 1 1 calc R . . . .
H23B H 0.2367 0.5826 0.1367 0.043 Uiso 1 1 calc R . . . .
C21 C 0.0384(5) 0.5498(2) 0.0548(3) 0.0404(15) Uani 1 1 d . . . . .
H21A H 0.0878 0.5526 0.0238 0.061 Uiso 1 1 calc GR . . . .
H21B H -0.0311 0.5513 0.0316 0.061 Uiso 1 1 calc GR . . . .
H21C H 0.0483 0.5172 0.0780 0.061 Uiso 1 1 calc GR . . . .
C38 C 0.2886(5) 0.6806(3) -0.0892(3) 0.0461(16) Uani 1 1 d . . . . .
C9 C 0.1071(6) 0.3985(3) 0.1204(3) 0.0497(17) Uani 1 1 d . . . . .
H9A H 0.0688 0.3671 0.1078 0.075 Uiso 1 1 calc GR . . . .
H9B H 0.1745 0.3967 0.1057 0.075 Uiso 1 1 calc GR . . . .
H9C H 0.0697 0.4281 0.1006 0.075 Uiso 1 1 calc GR . . . .
C30 C -0.1890(6) 0.4996(3) 0.0994(4) 0.0540(19) Uani 1 1 d . . . . .
H30A H -0.1732 0.5249 0.0675 0.081 Uiso 1 1 calc GR . . . .
H30B H -0.2564 0.4847 0.0855 0.081 Uiso 1 1 calc GR . . . .
H30C H -0.1372 0.4725 0.1031 0.081 Uiso 1 1 calc GR . . . .
C32 C -0.2645(5) 0.5918(3) 0.1695(4) 0.054(2) Uani 1 1 d . . . . .
H32A H -0.2553 0.6111 0.2101 0.081 Uiso 1 1 calc GR . . . .
H32B H -0.3370 0.5836 0.1578 0.081 Uiso 1 1 calc GR . . . .
H32C H -0.2408 0.6125 0.1352 0.081 Uiso 1 1 calc GR . . . .
C22 C 0.0104(6) 0.6615(3) 0.0652(3) 0.0501(18) Uani 1 1 d . . . . .
H22A H -0.0634 0.6584 0.0521 0.075 Uiso 1 1 calc GR . . . .
H22B H 0.0452 0.6639 0.0266 0.075 Uiso 1 1 calc GR . . . .
H22C H 0.0246 0.6923 0.0916 0.075 Uiso 1 1 calc GR . . . .
C16 C 0.4310(6) 0.5424(3) 0.4268(3) 0.0527(19) Uani 1 1 d . . . . .
H16A H 0.4075 0.5122 0.4486 0.079 Uiso 1 1 calc GR . . . .
H16B H 0.3844 0.5711 0.4309 0.079 Uiso 1 1 calc GR . . . .
H16C H 0.4999 0.5516 0.4469 0.079 Uiso 1 1 calc GR . . . .
C15 C 0.5342(5) 0.4765(3) 0.3355(4) 0.058(2) Uani 1 1 d . . . . .
H15A H 0.5991 0.4882 0.3592 0.087 Uiso 1 1 calc GR . . . .
H15B H 0.5431 0.4699 0.2903 0.087 Uiso 1 1 calc GR . . . .
H15C H 0.5127 0.4449 0.3551 0.087 Uiso 1 1 calc GR . . . .
C19 C 0.2803(5) 0.4901(3) 0.0747(3) 0.0455(16) Uani 1 1 d . . . . .
H19A H 0.2178 0.4695 0.0718 0.068 Uiso 1 1 calc GR . . . .
H19B H 0.3229 0.4778 0.0428 0.068 Uiso 1 1 calc GR . . . .
H19C H 0.2624 0.5261 0.0660 0.068 Uiso 1 1 calc GR . . . .
C11 C 0.2043(5) 0.3482(2) 0.2400(4) 0.0457(16) Uani 1 1 d . . . . .
H11A H 0.2108 0.3461 0.2873 0.069 Uiso 1 1 calc GR . . . .
H11B H 0.2723 0.3520 0.2265 0.069 Uiso 1 1 calc GR . . . .
H11C H 0.1722 0.3169 0.2212 0.069 Uiso 1 1 calc GR . . . .
C17 C 0.4804(6) 0.5880(3) 0.3049(4) 0.063(2) Uani 1 1 d . . . . .
H17A H 0.4621 0.6173 0.3304 0.094 Uiso 1 1 calc GR . . . .
H17B H 0.4490 0.5921 0.2599 0.094 Uiso 1 1 calc GR . . . .
H17C H 0.5549 0.5865 0.3064 0.094 Uiso 1 1 calc GR . . . .
C18 C 0.4162(6) 0.4193(3) 0.1618(4) 0.0550(19) Uani 1 1 d . . . . .
H18A H 0.4550 0.4143 0.2047 0.083 Uiso 1 1 calc GR . . . .
H18B H 0.4626 0.4173 0.1289 0.083 Uiso 1 1 calc GR . . . .
H18C H 0.3639 0.3926 0.1537 0.083 Uiso 1 1 calc GR . . . .
C13 C 0.3281(6) 0.4063(3) 0.4170(4) 0.057(2) Uani 1 1 d . . . . .
H13A H 0.3877 0.4289 0.4240 0.086 Uiso 1 1 calc GR . . . .
H13B H 0.3370 0.3816 0.3829 0.086 Uiso 1 1 calc GR . . . .
H13C H 0.3211 0.3879 0.4572 0.086 Uiso 1 1 calc GR . . . .
C25 C -0.1339(6) 0.7189(3) 0.1922(4) 0.061(2) Uani 1 1 d . . . . .
H25A H -0.1290 0.7562 0.1888 0.091 Uiso 1 1 calc GR . . . .
H25B H -0.1979 0.7098 0.2084 0.091 Uiso 1 1 calc GR . . . .
H25C H -0.1326 0.7035 0.1495 0.091 Uiso 1 1 calc GR . . . .
C20 C 0.4612(5) 0.5314(3) 0.1578(4) 0.0519(18) Uani 1 1 d . . . . .
H20A H 0.4332 0.5660 0.1508 0.078 Uiso 1 1 calc GR . . . .
H20B H 0.5012 0.5227 0.1229 0.078 Uiso 1 1 calc GR . . . .
H20C H 0.5053 0.5301 0.1994 0.078 Uiso 1 1 calc GR . . . .
C14 C 0.1938(7) 0.4910(3) 0.4594(3) 0.060(2) Uani 1 1 d . . . . .
H14A H 0.2041 0.4729 0.5008 0.089 Uiso 1 1 calc GR . . . .
H14B H 0.1246 0.5054 0.4524 0.089 Uiso 1 1 calc GR . . . .
H14C H 0.2439 0.5188 0.4598 0.089 Uiso 1 1 calc GR . . . .
C28 C -0.0115(6) 0.6014(3) 0.4272(4) 0.062(2) Uani 1 1 d . . . . .
H28A H -0.0273 0.5867 0.4680 0.093 Uiso 1 1 calc GR . . . .
H28B H -0.0260 0.6382 0.4265 0.093 Uiso 1 1 calc GR . . . .
H28C H 0.0610 0.5960 0.4236 0.093 Uiso 1 1 calc GR . . . .
C39 C 0.3039(7) 0.7357(3) -0.1060(4) 0.064(2) Uani 1 1 d . . . . .
H39A H 0.2816 0.7577 -0.0726 0.096 Uiso 1 1 calc GR . . . .
H39B H 0.2637 0.7435 -0.1478 0.096 Uiso 1 1 calc GR . . . .
H39C H 0.3764 0.7419 -0.1088 0.096 Uiso 1 1 calc GR . . . .
C33 C 0.6719(7) 0.7252(3) -0.0953(4) 0.067(2) Uani 1 1 d . . . . .
H33A H 0.6092 0.7096 -0.1173 0.101 Uiso 1 1 calc GR . . . .
H33B H 0.7288 0.7011 -0.0954 0.101 Uiso 1 1 calc GR . . . .
H33C H 0.6870 0.7566 -0.1178 0.101 Uiso 1 1 calc GR . . . .
C31 C -0.2536(5) 0.4850(3) 0.2289(4) 0.0509(18) Uani 1 1 d . . . . .
H31A H -0.2115 0.4542 0.2366 0.076 Uiso 1 1 calc GR . . . .
H31B H -0.3204 0.4758 0.2056 0.076 Uiso 1 1 calc GR . . . .
H31C H -0.2628 0.5008 0.2704 0.076 Uiso 1 1 calc GR . . . .
C12 C 0.1044(6) 0.3970(3) 0.3922(4) 0.057(2) Uani 1 1 d . . . . .
H12A H 0.1093 0.3717 0.3582 0.086 Uiso 1 1 calc GR . . . .
H12B H 0.0383 0.4145 0.3842 0.086 Uiso 1 1 calc GR . . . .
H12C H 0.1105 0.3798 0.4343 0.086 Uiso 1 1 calc GR . . . .
B1 B 0.2270(7) 0.6248(3) 0.3459(4) 0.048(2) Uani 1 1 d . . . . .
C26 C -0.0362(7) 0.7159(3) 0.3333(4) 0.063(2) Uani 1 1 d . . . . .
H26A H 0.0223 0.7039 0.3633 0.095 Uiso 1 1 calc GR . . . .
H26B H -0.0994 0.7019 0.3461 0.095 Uiso 1 1 calc GR . . . .
H26C H -0.0387 0.7534 0.3343 0.095 Uiso 1 1 calc GR . . . .
C35 C 0.7495(6) 0.7673(3) 0.0063(4) 0.066(2) Uani 1 1 d . . . . .
H35A H 0.7576 0.7988 -0.0179 0.099 Uiso 1 1 calc GR . . . .
H35B H 0.8110 0.7462 0.0070 0.099 Uiso 1 1 calc GR . . . .
H35C H 0.7392 0.7759 0.0507 0.099 Uiso 1 1 calc GR . . . .
C40 C 0.1744(7) 0.6713(4) -0.0860(5) 0.082(3) Uani 1 1 d . . . . .
H40A H 0.1638 0.6355 -0.0745 0.122 Uiso 1 1 calc GR . . . .
H40B H 0.1353 0.6787 -0.1282 0.122 Uiso 1 1 calc GR . . . .
H40C H 0.1513 0.6938 -0.0532 0.122 Uiso 1 1 calc GR . . . .
C8 C 0.1876(4) 0.4638(2) 0.2450(3) 0.0289(12) Uani 1 1 d . . . . .
C5 C 0.2203(4) 0.4772(2) 0.3151(3) 0.0302(12) Uani 1 1 d . . . . .
C6 C 0.3099(4) 0.5035(2) 0.2954(3) 0.0275(11) Uani 1 1 d . . . . .
C27 C -0.2252(7) 0.5964(4) 0.3578(5) 0.075(3) Uani 1 1 d . . . . .
H27A H -0.2738 0.5764 0.3282 0.113 Uiso 1 1 calc GR . . . .
H27B H -0.2265 0.6322 0.3437 0.113 Uiso 1 1 calc GR . . . .
H27C H -0.2441 0.5944 0.4016 0.113 Uiso 1 1 calc GR . . . .
C37 C 0.3265(7) 0.6452(3) -0.1377(4) 0.065(2) Uani 1 1 d . . . . .
H37A H 0.4004 0.6494 -0.1365 0.098 Uiso 1 1 calc GR . . . .
H37B H 0.2923 0.6534 -0.1810 0.098 Uiso 1 1 calc GR . . . .
H37C H 0.3114 0.6097 -0.1270 0.098 Uiso 1 1 calc GR . . . .
C34 C 0.6401(8) 0.6892(3) 0.0117(5) 0.083(3) Uani 1 1 d . . . . .
H34A H 0.6278 0.6982 0.0555 0.124 Uiso 1 1 calc GR . . . .
H34B H 0.7006 0.6672 0.0138 0.124 Uiso 1 1 calc GR . . . .
H34C H 0.5806 0.6708 -0.0103 0.124 Uiso 1 1 calc GR . . . .
C41 C 0.3444(9) 0.6261(3) 0.0016(5) 0.087(3) Uani 1 1 d . . . . .
H41A H 0.3941 0.6243 0.0408 0.130 Uiso 1 1 calc GR . . . .
H41B H 0.3612 0.6004 -0.0295 0.130 Uiso 1 1 calc GR . . . .
H41C H 0.2757 0.6195 0.0127 0.130 Uiso 1 1 calc GR . . . .
C2 C -0.0131(4) 0.5932(2) 0.1836(3) 0.0287(12) Uani 1 1 d . . . . .
C4 C -0.0426(4) 0.5787(2) 0.2795(3) 0.0344(13) Uani 1 1 d . . . . .
C3 C -0.0220(4) 0.6223(2) 0.2399(3) 0.0307(12) Uani 1 1 d . . . . .
C36 C 0.5546(6) 0.8122(3) -0.0610(3) 0.0462(16) Uani 1 1 d . . . . .
H36A H 0.5504 0.8036 -0.1070 0.069 Uiso 1 1 calc GR . . . .
H36B H 0.6141 0.8342 -0.0486 0.069 Uiso 1 1 calc GR . . . .
H36C H 0.4924 0.8303 -0.0532 0.069 Uiso 1 1 calc GR . . . .
C0AA C 0.6577(6) 0.7378(3) -0.0259(4) 0.0474(16) Uani 1 1 d . . . . .
H1 H -0.011(4) 0.512(2) 0.221(3) 0.022(14) Uiso 1 1 d . . . . .
O1A O 0.5048(7) 0.7500(4) 0.1383(4) 0.071(2) Uani 0.7 1 d D . P A 1
C51 C 0.5758(11) 0.7894(6) 0.1535(7) 0.158(7) Uani 1 1 d D U . A 1
H51A H 0.5927 0.8049 0.1135 0.237 Uiso 1 1 calc R . . A 1
H51B H 0.5464 0.8154 0.1793 0.237 Uiso 1 1 calc R . . A 1
H51C H 0.6379 0.7754 0.1782 0.237 Uiso 1 1 calc R . . A 1
C47A C 0.4850(10) 0.7304(6) 0.1958(6) 0.086(5) Uani 0.7 1 d D . P A 1
C48A C 0.443(2) 0.7691(10) 0.2401(10) 0.163(11) Uani 0.7 1 d D U P A 1
H48A H 0.4957 0.7951 0.2533 0.244 Uiso 0.7 1 calc GR . P A 1
H48B H 0.4253 0.7516 0.2785 0.244 Uiso 0.7 1 calc GR . P A 1
H48C H 0.3827 0.7857 0.2171 0.244 Uiso 0.7 1 calc GR . P A 1
C49A C 0.5743(10) 0.7066(6) 0.2336(6) 0.072(4) Uani 0.7 1 d D U P A 1
H49A H 0.6070 0.6831 0.2059 0.108 Uiso 0.7 1 calc GR . P A 1
H49B H 0.5525 0.6876 0.2698 0.108 Uiso 0.7 1 calc GR . P A 1
H49C H 0.6230 0.7333 0.2502 0.108 Uiso 0.7 1 calc GR . P A 1
C50A C 0.4114(16) 0.6878(9) 0.1689(12) 0.151(14) Uani 0.7 1 d D U P A 1
H50A H 0.3528 0.7029 0.1418 0.226 Uiso 0.7 1 calc GR . P A 1
H50B H 0.3876 0.6691 0.2048 0.226 Uiso 0.7 1 calc GR . P A 1
H50C H 0.4469 0.6642 0.1430 0.226 Uiso 0.7 1 calc GR . P A 1
O1B O 0.4631(15) 0.7194(10) 0.1338(10) 0.071(2) Uani 0.3 1 d D U P A 2
C48B C 0.446(4) 0.7281(13) 0.2353(18) 0.090(10) Uani 0.3 1 d D U P A 2
H48D H 0.4094 0.7600 0.2438 0.108 Uiso 0.3 1 calc R . P A 2
H48E H 0.4392 0.7042 0.2714 0.108 Uiso 0.3 1 calc R . P A 2
C49B C 0.560(2) 0.709(2) 0.163(2) 0.154(19) Uani 0.3 1 d D U P A 2
H49D H 0.6126 0.7241 0.1392 0.185 Uiso 0.3 1 calc R . P A 2
H49E H 0.5720 0.6720 0.1692 0.185 Uiso 0.3 1 calc R . P A 2
C50B C 0.385(2) 0.7009(14) 0.1641(17) 0.061(9) Uani 0.3 1 d D U P A 2
H50D H 0.3812 0.6631 0.1651 0.073 Uiso 0.3 1 calc R . P A 2
H50E H 0.3176 0.7162 0.1487 0.073 Uiso 0.3 1 calc R . P A 2
C47B C 0.554(5) 0.740(3) 0.236(3) 0.17(3) Uani 0.3 1 d D U P A 2
H47A H 0.5986 0.7244 0.2729 0.199 Uiso 0.3 1 calc R . P A 2
H47B H 0.5679 0.7775 0.2343 0.199 Uiso 0.3 1 calc R . P A 2
O4A O 0.3209(11) 0.8085(5) 0.0477(7) 0.103(5) Uani 0.6 1 d D U P A 1
C60A C 0.2626(12) 0.8433(6) 0.0780(6) 0.122(5) Uani 0.6 1 d D U P A 1
C63A C 0.3620(14) 0.8635(6) 0.0542(8) 0.157(6) Uani 0.6 1 d . U P A 1
H63A H 0.4197 0.8417 0.0713 0.236 Uiso 0.6 1 calc R . P A 1
H63B H 0.3540 0.8629 0.0068 0.236 Uiso 0.6 1 calc R . P A 1
H63C H 0.3749 0.8987 0.0694 0.236 Uiso 0.6 1 calc R . P A 1
C64A C 0.1911(13) 0.7901(7) 0.0418(10) 0.098(5) Uani 0.6 1 d D U P A 1
H64A H 0.1627 0.7868 -0.0038 0.147 Uiso 0.6 1 calc GR . P A 1
H64B H 0.1527 0.8162 0.0623 0.147 Uiso 0.6 1 calc GR . P A 1
H64C H 0.1858 0.7572 0.0636 0.147 Uiso 0.6 1 calc GR . P A 1
C61A C 0.235(2) 0.8475(15) 0.1436(11) 0.208(17) Uani 0.6 1 d D . P A 1
H61A H 0.2698 0.8204 0.1708 0.312 Uiso 0.6 1 calc R . P A 1
H61B H 0.2570 0.8810 0.1618 0.312 Uiso 0.6 1 calc R . P A 1
H61C H 0.1612 0.8440 0.1423 0.312 Uiso 0.6 1 calc R . P A 1
C62A C 0.2124(19) 0.8815(8) 0.0454(11) 0.119(7) Uani 0.6 1 d D U P A 1
H62A H 0.2373 0.8855 0.0035 0.178 Uiso 0.6 1 calc GR . P A 1
H62B H 0.2239 0.9133 0.0701 0.178 Uiso 0.6 1 calc GR . P A 1
H62C H 0.1392 0.8737 0.0386 0.178 Uiso 0.6 1 calc GR . P A 1
O4B O 0.2844(11) 0.7899(5) 0.0625(7) 0.052(3) Uani 0.4 1 d D U P A 2
C64B C 0.1860(19) 0.7528(11) 0.0722(17) 0.098(5) Uani 0.4 1 d D U P A 2
H64D H 0.1812 0.7250 0.0404 0.147 Uiso 0.4 1 calc GR . P A 2
H64E H 0.1230 0.7731 0.0659 0.147 Uiso 0.4 1 calc GR . P A 2
H64F H 0.1954 0.7384 0.1159 0.147 Uiso 0.4 1 calc GR . P A 2
C60B C 0.2626(12) 0.8433(6) 0.0780(6) 0.122(5) Uani 0.4 1 d D U P A 2
C61B C 0.1527(18) 0.8440(15) 0.057(2) 0.208(17) Uani 0.4 1 d D . P A 2
H61D H 0.1402 0.8376 0.0099 0.312 Uiso 0.4 1 calc GR . P A 2
H61E H 0.1248 0.8775 0.0660 0.312 Uiso 0.4 1 calc GR . P A 2
H61F H 0.1194 0.8173 0.0794 0.312 Uiso 0.4 1 calc GR . P A 2
C63B C 0.3620(14) 0.8635(6) 0.0542(8) 0.157(6) Uani 0.4 1 d D U P A 2
H63D H 0.4212 0.8538 0.0852 0.236 Uiso 0.4 1 calc R . P A 2
H63E H 0.3686 0.8487 0.0118 0.236 Uiso 0.4 1 calc R . P A 2
H63F H 0.3587 0.9009 0.0505 0.236 Uiso 0.4 1 calc R . P A 2
C62B C 0.280(3) 0.8479(18) 0.1501(8) 0.119(7) Uani 0.4 1 d D U P A 2
H62D H 0.2153 0.8445 0.1674 0.178 Uiso 0.4 1 calc GR . P A 2
H62E H 0.3106 0.8814 0.1621 0.178 Uiso 0.4 1 calc GR . P A 2
H62F H 0.3272 0.8208 0.1680 0.178 Uiso 0.4 1 calc GR . P A 2
H1A H 0.268(5) 0.625(2) 0.297(3) 0.031(16) Uiso 1 1 d . . . . .
H1B H 0.274(5) 0.648(2) 0.384(3) 0.039(18) Uiso 1 1 d . . . . .
H1C H 0.209(6) 0.585(3) 0.361(4) 0.06(2) Uiso 1 1 d . . . . .
H1D H 0.151(6) 0.639(3) 0.325(4) 0.07(3) Uiso 1 1 d . . . . .

loop_
_atom_site_aniso_label
_atom_site_aniso_U_11
_atom_site_aniso_U_22
_atom_site_aniso_U_33
_atom_site_aniso_U_23
_atom_site_aniso_U_13
_atom_site_aniso_U_12
U1 0.02232(10) 0.02292(10) 0.02914(11) -0.00165(7) 0.00090(7) 0.00255(7)
Si5 0.0473(10) 0.0428(10) 0.0367(9) 0.0105(8) 0.0111(8) -0.0013(8)
Si6 0.0268(8) 0.0403(9) 0.0426(9) 0.0038(7) -0.0052(7) -0.0010(7)
Si4 0.0240(8) 0.0412(10) 0.0530(11) 0.0012(8) 0.0028(7) -0.0022(7)
Si8 0.0364(9) 0.0246(8) 0.0417(9) -0.0013(7) 0.0006(7) -0.0022(6)
Si2 0.0462(10) 0.0320(9) 0.0523(11) -0.0124(8) -0.0047(8) 0.0140(8)
Si3 0.0372(9) 0.0329(8) 0.0301(8) 0.0017(6) 0.0063(7) -0.0038(7)
Si7 0.0357(9) 0.0363(9) 0.0369(9) 0.0017(7) 0.0112(7) 0.0057(7)
Si1 0.0424(10) 0.0658(13) 0.0383(10) -0.0014(9) 0.0183(8) 0.0029(9)
Na1 0.0439(14) 0.0393(14) 0.0422(14) 0.0071(11) 0.0033(11) 0.0026(11)
O3 0.077(4) 0.041(3) 0.041(3) 0.008(2) 0.003(2) -0.010(2)
C24 0.066(5) 0.033(4) 0.059(5) -0.003(3) -0.003(4) 0.001(3)
O2 0.048(3) 0.038(2) 0.047(3) 0.006(2) 0.009(2) 0.007(2)
C1 0.023(3) 0.030(3) 0.037(3) 0.007(2) 0.004(2) 0.002(2)
C29 0.075(6) 0.067(5) 0.055(5) 0.014(4) 0.033(4) 0.006(4)
C7 0.031(3) 0.024(3) 0.031(3) 0.001(2) 0.004(2) 0.003(2)
C10 0.046(4) 0.046(4) 0.055(4) 0.000(3) 0.007(3) -0.014(3)
C23 0.032(3) 0.033(3) 0.045(4) -0.006(3) 0.008(3) -0.002(2)
C21 0.043(4) 0.045(4) 0.035(3) -0.006(3) 0.009(3) 0.003(3)
C38 0.045(4) 0.045(4) 0.049(4) -0.009(3) 0.007(3) -0.005(3)
C9 0.059(4) 0.035(4) 0.053(4) -0.006(3) 0.001(3) -0.004(3)
C30 0.045(4) 0.065(5) 0.049(4) -0.006(4) -0.002(3) -0.017(4)
C32 0.027(3) 0.044(4) 0.089(6) 0.004(4) -0.003(3) 0.003(3)
C22 0.061(4) 0.044(4) 0.045(4) 0.012(3) 0.005(3) 0.014(3)
C16 0.047(4) 0.062(5) 0.044(4) 0.001(3) -0.014(3) 0.000(3)
C15 0.031(4) 0.065(5) 0.073(5) 0.009(4) -0.007(3) 0.011(3)
C19 0.047(4) 0.054(4) 0.037(4) -0.003(3) 0.013(3) 0.009(3)
C11 0.050(4) 0.030(3) 0.056(4) 0.002(3) 0.003(3) 0.002(3)
C17 0.040(4) 0.056(5) 0.090(6) 0.007(4) -0.004(4) -0.016(4)
C18 0.054(4) 0.048(4) 0.068(5) 0.005(4) 0.025(4) 0.026(4)
C13 0.061(5) 0.048(4) 0.061(5) 0.023(4) 0.002(4) 0.006(4)
C25 0.058(5) 0.045(4) 0.072(5) -0.013(4) -0.014(4) 0.020(4)
C20 0.042(4) 0.068(5) 0.048(4) 0.004(4) 0.016(3) -0.004(3)
C14 0.073(5) 0.070(5) 0.036(4) 0.008(4) 0.011(4) -0.001(4)
C28 0.067(5) 0.080(6) 0.043(4) -0.014(4) 0.023(4) 0.005(4)
C39 0.075(6) 0.049(5) 0.062(5) 0.010(4) -0.014(4) -0.004(4)
C33 0.087(6) 0.056(5) 0.062(5) -0.016(4) 0.020(5) 0.017(4)
C31 0.031(3) 0.058(4) 0.067(5) 0.000(4) 0.016(3) -0.006(3)
C12 0.073(5) 0.063(5) 0.041(4) 0.012(3) 0.023(4) -0.005(4)
B1 0.048(5) 0.046(5) 0.046(5) -0.004(4) -0.008(4) 0.012(4)
C26 0.078(6) 0.055(5) 0.057(5) -0.018(4) 0.009(4) 0.017(4)
C35 0.053(5) 0.074(6) 0.070(6) -0.003(5) 0.004(4) 0.012(4)
C40 0.058(5) 0.090(7) 0.100(8) -0.032(6) 0.021(5) -0.018(5)
C8 0.028(3) 0.023(3) 0.035(3) 0.001(2) 0.002(2) 0.003(2)
C5 0.027(3) 0.033(3) 0.031(3) -0.001(2) 0.005(2) -0.001(2)
C6 0.026(3) 0.027(3) 0.029(3) 0.003(2) 0.001(2) 0.004(2)
C27 0.056(5) 0.091(7) 0.085(7) -0.003(5) 0.035(5) 0.015(5)
C37 0.076(6) 0.075(6) 0.047(5) -0.003(4) 0.015(4) 0.011(5)
C34 0.083(7) 0.060(6) 0.110(8) 0.031(5) 0.030(6) 0.033(5)
C41 0.154(11) 0.040(5) 0.062(6) 0.013(4) 0.000(6) -0.016(5)
C2 0.025(3) 0.032(3) 0.029(3) -0.003(2) 0.006(2) 0.004(2)
C4 0.028(3) 0.043(3) 0.034(3) -0.002(3) 0.012(2) 0.010(3)
C3 0.025(3) 0.027(3) 0.038(3) -0.007(2) 0.000(2) 0.005(2)
C36 0.054(4) 0.037(4) 0.047(4) 0.004(3) 0.006(3) 0.002(3)
C0AA 0.050(4) 0.049(4) 0.046(4) -0.002(3) 0.015(3) 0.007(3)
O1A 0.056(5) 0.105(7) 0.052(4) 0.022(5) 0.003(4) -0.018(4)
C51 0.141(13) 0.195(18) 0.127(13) -0.049(12) -0.019(10) -0.063(13)
C47A 0.062(8) 0.150(16) 0.050(8) 0.006(9) 0.021(7) 0.015(9)
C48A 0.17(2) 0.22(3) 0.100(16) -0.044(18) 0.053(16) 0.06(2)
C49A 0.073(9) 0.095(12) 0.042(7) 0.013(7) -0.012(6) -0.021(8)
C50A 0.110(16) 0.20(3) 0.122(18) 0.098(18) -0.063(14) -0.090(18)
O1B 0.056(5) 0.105(7) 0.052(4) 0.022(5) 0.003(4) -0.018(4)
C48B 0.15(3) 0.054(17) 0.065(17) 0.008(13) 0.023(18) -0.005(18)
C49B 0.16(2) 0.16(3) 0.15(2) 0.004(17) 0.036(17) 0.009(18)
C50B 0.08(2) 0.048(15) 0.061(17) 0.008(12) 0.049(16) 0.010(14)
C47B 0.15(3) 0.21(7) 0.14(3) -0.03(4) 0.03(2) -0.04(3)
O4A 0.105(10) 0.083(10) 0.143(12) 0.039(8) 0.094(9) 0.037(8)
C60A 0.144(10) 0.138(10) 0.079(7) -0.003(7) 0.001(7) 0.020(9)
C63A 0.195(12) 0.133(10) 0.155(11) -0.048(9) 0.066(10) -0.008(9)
C64A 0.087(8) 0.104(10) 0.104(10) -0.014(8) 0.022(8) -0.009(9)
C61A 0.116(19) 0.25(3) 0.27(4) -0.17(3) 0.05(2) 0.04(2)
C62A 0.127(9) 0.118(9) 0.115(9) 0.009(6) 0.029(6) 0.020(6)
O4B 0.053(8) 0.040(7) 0.068(9) -0.028(7) 0.025(7) -0.017(6)
C64B 0.087(8) 0.104(10) 0.104(10) -0.014(8) 0.022(8) -0.009(9)
C60B 0.144(10) 0.138(10) 0.079(7) -0.003(7) 0.001(7) 0.020(9)
C61B 0.116(19) 0.25(3) 0.27(4) -0.17(3) 0.05(2) 0.04(2)
C63B 0.195(12) 0.133(10) 0.155(11) -0.048(9) 0.066(10) -0.008(9)
C62B 0.127(9) 0.118(9) 0.115(9) 0.009(6) 0.029(6) 0.020(6)

loop_
_atom_type_symbol
_atom_type_description
_atom_type_scat_dispersion_real
_atom_type_scat_dispersion_imag
_atom_type_scat_source
C C 0.0181 0.0091 'International Tables Vol C Tables 4.2.6.8 and 6.1.1.4'
H H 0.0000 0.0000 'International Tables Vol C Tables 4.2.6.8 and 6.1.1.4'
B B 0.0090 0.0039 'International Tables Vol C Tables 4.2.6.8 and 6.1.1.4'
Na Na 0.1353 0.1239 'International Tables Vol C Tables 4.2.6.8 and 6.1.1.4'
O O 0.0492 0.0322 'International Tables Vol C Tables 4.2.6.8 and 6.1.1.4'
Si Si 0.2541 0.3302 'International Tables Vol C Tables 4.2.6.8 and 6.1.1.4'
U U -4.3638 13.4090 'International Tables Vol C Tables 4.2.6.8 and 6.1.1.4'

loop_
_geom_angle_atom_site_label_1
_geom_angle_atom_site_label_2
_geom_angle_atom_site_label_3
_geom_angle
Si3 U1 H1 71.6(13)
Si3 U1 H1A 100.5(14)
Si3 U1 H1C 142(2)
Si3 U1 H1D 100.7(19)
C1 U1 Si3 61.80(13)
C1 U1 C3 44.71(17)
C1 U1 H1 22.9(13)
C1 U1 H1A 141.1(14)
C1 U1 H1C 125(2)
C1 U1 H1D 104(2)
C7 U1 Si3 99.29(12)
C7 U1 C1 118.47(18)
C7 U1 C3 155.19(17)
C7 U1 H1 97.5(13)
C7 U1 H1A 97.6(15)
C7 U1 H1C 106(2)
C7 U1 H1D 138(2)
C23 U1 Si3 33.28(14)
C23 U1 C1 95.05(18)
C23 U1 C7 82.24(18)
C23 U1 B1 99.2(3)
C23 U1 C8 104.95(19)
C23 U1 C5 129.78(19)
C23 U1 C6 102.76(18)
C23 U1 C2 65.23(18)
C23 U1 C4 110.57(19)
C23 U1 C3 81.84(19)
C23 U1 H1 102.0(13)
C23 U1 H1A 74.7(15)
C23 U1 H1C 123(2)
C23 U1 H1D 94.8(19)
B1 U1 Si3 117.3(2)
B1 U1 C1 127.3(2)
B1 U1 C7 113.7(2)
B1 U1 C6 86.1(2)
B1 U1 C2 114.5(2)
B1 U1 C4 94.4(2)
B1 U1 C3 87.6(2)
B1 U1 H1 144.3(13)
B1 U1 H1A 27.6(15)
B1 U1 H1C 25(2)
B1 U1 H1D 24.9(19)
C8 U1 Si3 105.89(13)
C8 U1 C1 92.63(18)
C8 U1 C7 32.90(17)
C8 U1 B1 130.9(2)
C8 U1 C6 47.34(17)
C8 U1 C2 114.40(17)
C8 U1 C4 115.20(19)
C8 U1 C3 137.31(17)
C8 U1 H1 69.8(13)
C8 U1 H1A 126.2(14)
C8 U1 H1C 111(2)
C8 U1 H1D 153(2)
C5 U1 Si3 140.07(13)
C5 U1 C1 109.87(17)
C5 U1 C7 47.63(18)
C5 U1 B1 98.9(2)
C5 U1 C8 34.29(18)
C5 U1 C6 33.11(17)
C5 U1 C2 141.44(18)
C5 U1 C4 114.20(19)
C5 U1 C3 145.29(18)
C5 U1 H1 89.2(13)
C5 U1 H1A 105.1(14)
C5 U1 H1C 77(2)
C5 U1 H1D 118.9(19)
C6 U1 Si3 128.57(13)
C6 U1 C1 139.05(17)
C6 U1 C7 32.06(17)
C6 U1 C2 156.93(17)
C6 U1 C4 146.09(19)
C6 U1 C3 172.75(17)
C6 U1 H1 116.3(13)
C6 U1 H1A 79.6(14)
C6 U1 H1C 74(2)
C6 U1 H1D 111(2)
C2 U1 Si3 33.53(12)
C2 U1 C1 33.76(17)
C2 U1 C7 124.91(17)
C2 U1 C3 30.30(16)
C2 U1 H1 52.4(13)
C2 U1 H1A 113.5(14)
C2 U1 H1C 129(2)
C2 U1 H1D 90(2)
C4 U1 Si3 80.92(14)
C4 U1 C1 33.62(18)
C4 U1 C7 147.26(19)
C4 U1 C2 47.47(18)
C4 U1 C3 31.10(18)
C4 U1 H1 51.1(13)
C4 U1 H1A 114.6(15)
C4 U1 H1C 92(2)
C4 U1 H1D 73.0(19)
C3 U1 Si3 57.92(13)
C3 U1 H1 67.6(13)
C3 U1 H1A 96.4(14)
C3 U1 H1C 99(2)
C3 U1 H1D 63(2)
H1 U1 H1A 164(2)
H1 U1 H1C 131(2)
H1 U1 H1D 124(2)
H1A U1 H1C 49(2)
H1A U1 H1D 42(2)
H1C U1 H1D 42(3)
C13 Si5 C14 108.5(4)
C13 Si5 C12 103.1(4)
C14 Si5 C12 105.5(4)
C5 Si5 C13 109.7(3)
C5 Si5 C14 113.2(3)
C5 Si5 C12 116.2(3)
C16 Si6 C15 106.6(4)
C17 Si6 C16 104.1(4)
C17 Si6 C15 108.0(4)
C6 Si6 C16 114.8(3)
C6 Si6 C15 108.6(3)
C6 Si6 C17 114.3(3)
C30 Si4 C1 110.3(3)
C32 Si4 C1 109.9(3)
C32 Si4 C30 109.8(4)
C32 Si4 C31 109.7(3)
C31 Si4 C1 112.0(3)
C31 Si4 C30 105.0(3)
C10 Si8 C9 104.8(3)
C10 Si8 C11 110.9(3)
C11 Si8 C9 103.2(3)
C8 Si8 C10 112.5(3)
C8 Si8 C9 116.3(3)
C8 Si8 C11 108.6(3)
C24 Si2 C25 107.2(4)
C24 Si2 C3 113.8(3)
C25 Si2 C3 106.5(3)
C26 Si2 C24 106.0(4)
C26 Si2 C25 109.1(4)
C26 Si2 C3 114.1(3)
C23 Si3 U1 48.4(2)
C23 Si3 C21 111.4(3)
C23 Si3 C22 120.4(3)
C21 Si3 U1 109.9(2)
C21 Si3 C22 104.3(3)
C22 Si3 U1 145.6(2)
C2 Si3 U1 51.68(17)
C2 Si3 C23 97.3(3)
C2 Si3 C21 111.5(3)
C2 Si3 C22 112.0(3)
C7 Si7 C19 117.3(3)
C7 Si7 C18 109.1(3)
C7 Si7 C20 114.7(3)
C19 Si7 C18 106.4(3)
C19 Si7 C20 103.6(3)
C18 Si7 C20 104.8(4)
C29 Si1 C28 108.8(4)
C29 Si1 C27 107.7(4)
C28 Si1 C27 105.4(4)
C4 Si1 C29 108.6(3)
C4 Si1 C28 113.3(3)
C4 Si1 C27 112.8(4)
O3 Na1 O2 105.3(2)
O3 Na1 O1A 130.0(3)
O3 Na1 O4B 102.1(3)
O2 Na1 O4B 134.8(4)
O1A Na1 O2 100.2(2)
O1B Na1 O3 106.5(6)
O1B Na1 O2 117.0(5)
O1B Na1 O4B 87.7(7)
O4A Na1 O3 114.4(5)
O4A Na1 O2 115.9(4)
O4A Na1 O1A 90.8(5)
C38 O3 Na1 122.8(4)
C41 O3 Na1 122.1(5)
C41 O3 C38 114.8(6)
Si2 C24 H24A 109.5
Si2 C24 H24B 109.5
Si2 C24 H24C 109.5
H24A C24 H24B 109.5
H24A C24 H24C 109.5
H24B C24 H24C 109.5
C36 O2 Na1 116.7(4)
C36 O2 C0AA 116.1(5)
C0AA O2 Na1 127.2(4)
U1 C1 H1 66(3)
Si4 C1 U1 173.3(3)
Si4 C1 H1 109(3)
C2 C1 U1 71.1(3)
C2 C1 Si4 109.1(4)
C2 C1 H1 120(3)
C4 C1 U1 71.1(3)
C4 C1 Si4 115.6(4)
C4 C1 C2 86.7(4)
C4 C1 H1 116(3)
Si1 C29 H29A 109.5
Si1 C29 H29B 109.5
Si1 C29 H29C 109.5
H29A C29 H29B 109.5
H29A C29 H29C 109.5
H29B C29 H29C 109.5
Si7 C7 U1 134.0(3)
C8 C7 U1 70.7(3)
C8 C7 Si7 132.3(4)
C6 C7 U1 72.7(3)
C6 C7 Si7 132.0(4)
C6 C7 C8 90.5(4)
Si8 C10 H10A 109.5
Si8 C10 H10B 109.5
Si8 C10 H10C 109.5
H10A C10 H10B 109.5
H10A C10 H10C 109.5
H10B C10 H10C 109.5
U1 C23 H23A 112.1
U1 C23 H23B 112.1
Si3 C23 U1 98.3(3)
Si3 C23 H23A 112.1
Si3 C23 H23B 112.1
H23A C23 H23B 109.7
Si3 C21 H21A 109.5
Si3 C21 H21B 109.5
Si3 C21 H21C 109.5
H21A C21 H21B 109.5
H21A C21 H21C 109.5
H21B C21 H21C 109.5
O3 C38 C39 103.4(6)
O3 C38 C40 110.9(7)
O3 C38 C37 111.7(6)
C39 C38 C40 108.9(7)
C39 C38 C37 111.4(7)
C37 C38 C40 110.3(7)
Si8 C9 H9A 109.5
Si8 C9 H9B 109.5
Si8 C9 H9C 109.5
H9A C9 H9B 109.5
H9A C9 H9C 109.5
H9B C9 H9C 109.5
Si4 C30 H30A 109.5
Si4 C30 H30B 109.5
Si4 C30 H30C 109.5
H30A C30 H30B 109.5
H30A C30 H30C 109.5
H30B C30 H30C 109.5
Si4 C32 H32A 109.5
Si4 C32 H32B 109.5
Si4 C32 H32C 109.5
H32A C32 H32B 109.5
H32A C32 H32C 109.5
H32B C32 H32C 109.5
Si3 C22 H22A 109.5
Si3 C22 H22B 109.5
Si3 C22 H22C 109.5
H22A C22 H22B 109.5
H22A C22 H22C 109.5
H22B C22 H22C 109.5
Si6 C16 H16A 109.5
Si6 C16 H16B 109.5
Si6 C16 H16C 109.5
H16A C16 H16B 109.5
H16A C16 H16C 109.5
H16B C16 H16C 109.5
Si6 C15 H15A 109.5
Si6 C15 H15B 109.5
Si6 C15 H15C 109.5
H15A C15 H15B 109.5
H15A C15 H15C 109.5
H15B C15 H15C 109.5
Si7 C19 H19A 109.5
Si7 C19 H19B 109.5
Si7 C19 H19C 109.5
H19A C19 H19B 109.5
H19A C19 H19C 109.5
H19B C19 H19C 109.5
Si8 C11 H11A 109.5
Si8 C11 H11B 109.5
Si8 C11 H11C 109.5
H11A C11 H11B 109.5
H11A C11 H11C 109.5
H11B C11 H11C 109.5
Si6 C17 H17A 109.5
Si6 C17 H17B 109.5
Si6 C17 H17C 109.5
H17A C17 H17B 109.5
H17A C17 H17C 109.5
H17B C17 H17C 109.5
Si7 C18 H18A 109.5
Si7 C18 H18B 109.5
Si7 C18 H18C 109.5
H18A C18 H18B 109.5
H18A C18 H18C 109.5
H18B C18 H18C 109.5
Si5 C13 H13A 109.5
Si5 C13 H13B 109.5
Si5 C13 H13C 109.5
H13A C13 H13B 109.5
H13A C13 H13C 109.5
H13B C13 H13C 109.5
Si2 C25 H25A 109.5
Si2 C25 H25B 109.5
Si2 C25 H25C 109.5
H25A C25 H25B 109.5
H25A C25 H25C 109.5
H25B C25 H25C 109.5
Si7 C20 H20A 109.5
Si7 C20 H20B 109.5
Si7 C20 H20C 109.5
H20A C20 H20B 109.5
H20A C20 H20C 109.5
H20B C20 H20C 109.5
Si5 C14 H14A 109.5
Si5 C14 H14B 109.5
Si5 C14 H14C 109.5
H14A C14 H14B 109.5
H14A C14 H14C 109.5
H14B C14 H14C 109.5
Si1 C28 H28A 109.5
Si1 C28 H28B 109.5
Si1 C28 H28C 109.5
H28A C28 H28B 109.5
H28A C28 H28C 109.5
H28B C28 H28C 109.5
C38 C39 H39A 109.5
C38 C39 H39B 109.5
C38 C39 H39C 109.5
H39A C39 H39B 109.5
H39A C39 H39C 109.5
H39B C39 H39C 109.5
H33A C33 H33B 109.5
H33A C33 H33C 109.5
H33B C33 H33C 109.5
C0AA C33 H33A 109.5
C0AA C33 H33B 109.5
C0AA C33 H33C 109.5
Si4 C31 H31A 109.5
Si4 C31 H31B 109.5
Si4 C31 H31C 109.5
H31A C31 H31B 109.5
H31A C31 H31C 109.5
H31B C31 H31C 109.5
Si5 C12 H12A 109.5
Si5 C12 H12B 109.5
Si5 C12 H12C 109.5
H12A C12 H12B 109.5
H12A C12 H12C 109.5
H12B C12 H12C 109.5
U1 B1 H1A 67(3)
U1 B1 H1B 169(3)
U1 B1 H1C 60(4)
U1 B1 H1D 72(4)
H1A B1 H1B 109(4)
H1A B1 H1C 112(5)
H1A B1 H1D 99(5)
H1B B1 H1C 115(5)
H1B B1 H1D 119(5)
H1C B1 H1D 102(6)
Si2 C26 H26A 109.5
Si2 C26 H26B 109.5
Si2 C26 H26C 109.5
H26A C26 H26B 109.5
H26A C26 H26C 109.5
H26B C26 H26C 109.5
H35A C35 H35B 109.5
H35A C35 H35C 109.5
H35B C35 H35C 109.5
C0AA C35 H35A 109.5
C0AA C35 H35B 109.5
C0AA C35 H35C 109.5
C38 C40 H40A 109.5
C38 C40 H40B 109.5
C38 C40 H40C 109.5
H40A C40 H40B 109.5
H40A C40 H40C 109.5
H40B C40 H40C 109.5
Si8 C8 U1 139.2(3)
C7 C8 U1 76.4(3)
C7 C8 Si8 130.6(4)
C7 C8 C5 89.2(4)
C5 C8 U1 72.0(3)
C5 C8 Si8 128.2(4)
Si5 C5 U1 134.8(3)
C8 C5 U1 73.7(3)
C8 C5 Si5 134.6(4)
C6 C5 U1 75.9(3)
C6 C5 Si5 127.6(4)
C6 C5 C8 88.6(4)
Si6 C6 U1 125.6(3)
C7 C6 U1 75.2(3)
C7 C6 Si6 131.7(4)
C7 C6 C5 91.7(4)
C5 C6 U1 71.0(3)
C5 C6 Si6 134.6(4)
Si1 C27 H27A 109.5
Si1 C27 H27B 109.5
Si1 C27 H27C 109.5
H27A C27 H27B 109.5
H27A C27 H27C 109.5
H27B C27 H27C 109.5
C38 C37 H37A 109.5
C38 C37 H37B 109.5
C38 C37 H37C 109.5
H37A C37 H37B 109.5
H37A C37 H37C 109.5
H37B C37 H37C 109.5
H34A C34 H34B 109.5
H34A C34 H34C 109.5
H34B C34 H34C 109.5
C0AA C34 H34A 109.5
C0AA C34 H34B 109.5
C0AA C34 H34C 109.5
O3 C41 H41A 109.5
O3 C41 H41B 109.5
O3 C41 H41C 109.5
H41A C41 H41B 109.5
H41A C41 H41C 109.5
H41B C41 H41C 109.5
Si3 C2 U1 94.8(2)
C1 C2 U1 75.1(3)
C1 C2 Si3 135.5(4)
C3 C2 U1 79.8(3)
C3 C2 Si3 132.8(5)
C3 C2 C1 88.8(5)
Si1 C4 U1 123.9(3)
C1 C4 U1 75.3(3)
C1 C4 Si1 131.7(5)
C3 C4 U1 79.4(3)
C3 C4 Si1 135.8(5)
C3 C4 C1 87.8(4)
Si2 C3 U1 126.2(3)
C2 C3 U1 69.9(3)
C2 C3 Si2 128.7(5)
C2 C3 C4 95.4(5)
C4 C3 U1 69.5(3)
C4 C3 Si2 135.5(5)
O2 C36 H36A 109.5
O2 C36 H36B 109.5
O2 C36 H36C 109.5
H36A C36 H36B 109.5
H36A C36 H36C 109.5
H36B C36 H36C 109.5
O2 C0AA C33 110.8(6)
O2 C0AA C35 110.7(6)
O2 C0AA C34 103.5(6)
C33 C0AA C34 110.7(7)
C35 C0AA C33 109.9(7)
C35 C0AA C34 111.2(7)
C51 O1A Na1 117.1(8)
C47A O1A Na1 135.1(8)
C47A O1A C51 106.2(11)
O1A C51 H51A 109.5
O1A C51 H51B 109.5
O1A C51 H51C 109.5
H51A C51 H51B 109.5
H51A C51 H51C 109.5
H51B C51 H51C 109.5
O1A C47A C48A 114.4(15)
O1A C47A C49A 113.5(11)
O1A C47A C50A 97.9(13)
C48A C47A C50A 116.3(19)
C49A C47A C48A 106.5(15)
C49A C47A C50A 108.3(14)
C47A C48A H48A 109.5
C47A C48A H48B 109.5
C47A C48A H48C 109.5
H48A C48A H48B 109.5
H48A C48A H48C 109.5
H48B C48A H48C 109.5
C47A C49A H49A 109.5
C47A C49A H49B 109.5
C47A C49A H49C 109.5
H49A C49A H49B 109.5
H49A C49A H49C 109.5
H49B C49A H49C 109.5
C47A C50A H50A 109.5
C47A C50A H50B 109.5
C47A C50A H50C 109.5
H50A C50A H50B 109.5
H50A C50A H50C 109.5
H50B C50A H50C 109.5
C49B O1B Na1 124(3)
C50B O1B Na1 117.9(19)
C50B O1B C49B 116(3)
H48D C48B H48E 107.4
C50B C48B H48D 108.3
C50B C48B H48E 108.3
C47B C48B H48D 108.3
C47B C48B H48E 108.3
C47B C48B C50B 116(4)
O1B C49B H49D 112.0
O1B C49B H49E 112.0
O1B C49B C47B 99(4)
H49D C49B H49E 109.6
C47B C49B H49D 112.0
C47B C49B H49E 112.0
O1B C50B C48B 88(2)
O1B C50B H50D 114.0
O1B C50B H50E 114.0
C48B C50B H50D 114.0
C48B C50B H50E 114.0
H50D C50B H50E 111.2
C48B C47B C49B 92(4)
C48B C47B H47A 113.2
C48B C47B H47B 113.2
C49B C47B H47A 113.2
C49B C47B H47B 113.2
H47A C47B H47B 110.6
C60A O4A Na1 162.0(12)
C60A O4A C64A 67.7(10)
C64A O4A Na1 114.0(10)
O4A C60A C63A 62.4(10)
O4A C60A C61A 133.7(18)
C61A C60A C63A 126.4(19)
C62A C60A O4A 121.4(16)
C62A C60A C63A 88.0(16)
C62A C60A C61A 104.8(19)
C60A C63A H63A 109.5
C60A C63A H63B 109.5
C60A C63A H63C 109.5
H63A C63A H63B 109.5
H63A C63A H63C 109.5
H63B C63A H63C 109.5
O4A C64A H64A 109.5
O4A C64A H64B 109.5
O4A C64A H64C 109.5
H64A C64A H64B 109.5
H64A C64A H64C 109.5
H64B C64A H64C 109.5
C60A C61A H61A 109.5
C60A C61A H61B 109.5
C60A C61A H61C 109.5
H61A C61A H61B 109.5
H61A C61A H61C 109.5
H61B C61A H61C 109.5
C60A C62A H62A 109.5
C60A C62A H62B 109.5
C60A C62A H62C 109.5
H62A C62A H62B 109.5
H62A C62A H62C 109.5
H62B C62A H62C 109.5
C64B O4B Na1 113.8(13)
C60B O4B Na1 135.7(10)
C60B O4B C64B 110.4(16)
O4B C64B H64D 109.5
O4B C64B H64E 109.5
O4B C64B H64F 109.5
H64D C64B H64E 109.5
H64D C64B H64F 109.5
H64E C64B H64F 109.5
O4B C60B C63B 93.1(11)
O4B C60B C62B 107(2)
C61B C60B O4B 99.2(17)
C61B C60B C63B 138(2)
C61B C60B C62B 109(2)
C62B C60B C63B 105.4(16)
C60B C61B H61D 109.5
C60B C61B H61E 109.5
C60B C61B H61F 109.5
H61D C61B H61E 109.5
H61D C61B H61F 109.5
H61E C61B H61F 109.5
C60B C63B H63D 109.5
C60B C63B H63E 109.5
C60B C63B H63F 109.5
H63D C63B H63E 109.5
H63D C63B H63F 109.5
H63E C63B H63F 109.5
C60B C62B H62D 109.5
C60B C62B H62E 109.5
C60B C62B H62F 109.5
H62D C62B H62E 109.5
H62D C62B H62F 109.5
H62E C62B H62F 109.5

loop_
_geom_bond_atom_site_label_1
_geom_bond_atom_site_label_2
_geom_bond_distance
U1 Si3 3.3509(16)
U1 C1 2.695(6)
U1 C7 2.649(6)
U1 C23 2.534(6)
U1 B1 2.595(9)
U1 C8 2.573(5)
U1 C5 2.550(6)
U1 C6 2.616(5)
U1 C2 2.638(5)
U1 C4 2.635(6)
U1 C3 2.765(5)
U1 H1 2.47(5)
U1 H1A 2.40(6)
U1 H1C 2.25(8)
U1 H1D 2.48(8)
Si5 C13 1.871(7)
Si5 C14 1.875(8)
Si5 C12 1.883(8)
Si5 C5 1.836(6)
Si6 C16 1.880(7)
Si6 C15 1.892(7)
Si6 C17 1.874(8)
Si6 C6 1.866(6)
Si4 C1 1.904(6)
Si4 C30 1.871(7)
Si4 C32 1.862(7)
Si4 C31 1.867(7)
Si8 C10 1.863(7)
Si8 C9 1.889(7)
Si8 C11 1.886(7)
Si8 C8 1.846(6)
Si2 C24 1.875(8)
Si2 C25 1.888(7)
Si2 C26 1.863(8)
Si2 C3 1.888(6)
Si3 C23 1.858(6)
Si3 C21 1.863(6)
Si3 C22 1.875(6)
Si3 C2 1.857(6)
Si7 C7 1.862(6)
Si7 C19 1.881(7)
Si7 C18 1.883(7)
Si7 C20 1.891(7)
Si1 C29 1.875(8)
Si1 C28 1.878(8)
Si1 C27 1.895(8)
Si1 C4 1.850(6)
Na1 O3 2.340(6)
Na1 O2 2.350(5)
Na1 O1A 2.345(8)
Na1 O1B 2.238(19)
Na1 O4A 2.225(12)
Na1 O4B 2.379(14)
O3 C38 1.442(8)
O3 C41 1.413(9)
C24 H24A 0.9800
C24 H24B 0.9800
C24 H24C 0.9800
O2 C36 1.415(7)
O2 C0AA 1.447(8)
C1 C2 1.549(8)
C1 C4 1.543(8)
C1 H1 1.05(6)
C29 H29A 0.9800
C29 H29B 0.9800
C29 H29C 0.9800
C7 C8 1.480(8)
C7 C6 1.454(8)
C10 H10A 0.9800
C10 H10B 0.9800
C10 H10C 0.9800
C23 H23A 0.9900
C23 H23B 0.9900
C21 H21A 0.9800
C21 H21B 0.9800
C21 H21C 0.9800
C38 C39 1.503(10)
C38 C40 1.537(10)
C38 C37 1.504(10)
C9 H9A 0.9800
C9 H9B 0.9800
C9 H9C 0.9800
C30 H30A 0.9800
C30 H30B 0.9800
C30 H30C 0.9800
C32 H32A 0.9800
C32 H32B 0.9800
C32 H32C 0.9800
C22 H22A 0.9800
C22 H22B 0.9800
C22 H22C 0.9800
C16 H16A 0.9800
C16 H16B 0.9800
C16 H16C 0.9800
C15 H15A 0.9800
C15 H15B 0.9800
C15 H15C 0.9800
C19 H19A 0.9800
C19 H19B 0.9800
C19 H19C 0.9800
C11 H11A 0.9800
C11 H11B 0.9800
C11 H11C 0.9800
C17 H17A 0.9800
C17 H17B 0.9800
C17 H17C 0.9800
C18 H18A 0.9800
C18 H18B 0.9800
C18 H18C 0.9800
C13 H13A 0.9800
C13 H13B 0.9800
C13 H13C 0.9800
C25 H25A 0.9800
C25 H25B 0.9800
C25 H25C 0.9800
C20 H20A 0.9800
C20 H20B 0.9800
C20 H20C 0.9800
C14 H14A 0.9800
C14 H14B 0.9800
C14 H14C 0.9800
C28 H28A 0.9800
C28 H28B 0.9800
C28 H28C 0.9800
C39 H39A 0.9800
C39 H39B 0.9800
C39 H39C 0.9800
C33 H33A 0.9800
C33 H33B 0.9800
C33 H33C 0.9800
C33 C0AA 1.521(10)
C31 H31A 0.9800
C31 H31B 0.9800
C31 H31C 0.9800
C12 H12A 0.9800
C12 H12B 0.9800
C12 H12C 0.9800
B1 H1A 1.20(6)
B1 H1B 1.11(7)
B1 H1C 1.12(8)
B1 H1D 1.10(8)
C26 H26A 0.9800
C26 H26B 0.9800
C26 H26C 0.9800
C35 H35A 0.9800
C35 H35B 0.9800
C35 H35C 0.9800
C35 C0AA 1.516(11)
C40 H40A 0.9800
C40 H40B 0.9800
C40 H40C 0.9800
C8 C5 1.510(8)
C5 C6 1.473(8)
C27 H27A 0.9800
C27 H27B 0.9800
C27 H27C 0.9800
C37 H37A 0.9800
C37 H37B 0.9800
C37 H37C 0.9800
C34 H34A 0.9800
C34 H34B 0.9800
C34 H34C 0.9800
C34 C0AA 1.527(11)
C41 H41A 0.9800
C41 H41B 0.9800
C41 H41C 0.9800
C2 C3 1.417(8)
C4 C3 1.453(9)
C36 H36A 0.9800
C36 H36B 0.9800
C36 H36C 0.9800
O1A C51 1.400(12)
O1A C47A 1.360(13)
C51 H51A 0.9800
C51 H51B 0.9800
C51 H51C 0.9800
C47A C48A 1.521(15)
C47A C49A 1.467(14)
C47A C50A 1.533(16)
C48A H48A 0.9800
C48A H48B 0.9800
C48A H48C 0.9800
C49A H49A 0.9800
C49A H49B 0.9800
C49A H49C 0.9800
C50A H50A 0.9800
C50A H50B 0.9800
C50A H50C 0.9800
O1B C49B 1.37(3)
O1B C50B 1.37(3)
C48B H48D 0.9900
C48B H48E 0.9900
C48B C50B 1.74(4)
C48B C47B 1.46(8)
C49B H49D 0.9900
C49B H49E 0.9900
C49B C47B 1.73(5)
C50B H50D 0.9900
C50B H50E 0.9900
C47B H47A 0.9900
C47B H47B 0.9900
O4A C60A 1.396(14)
O4A C64A 1.769(19)
C60A C63A 1.56(2)
C60A C61A 1.46(2)
C60A C62A 1.33(2)
C63A H63A 0.9800
C63A H63B 0.9800
C63A H63C 0.9800
C64A H64A 0.9800
C64A H64B 0.9800
C64A H64C 0.9800
C61A H61A 0.9800
C61A H61B 0.9800
C61A H61C 0.9800
C62A H62A 0.9800
C62A H62B 0.9800
C62A H62C 0.9800
O4B C64B 1.65(2)
O4B C60B 1.468(19)
C64B H64D 0.9800
C64B H64E 0.9800
C64B H64F 0.9800
C60B C61B 1.460(18)
C60B C63B 1.56(2)
C60B C62B 1.496(15)
C61B H61D 0.9800
C61B H61E 0.9800
C61B H61F 0.9800
C63B H63D 0.9800
C63B H63E 0.9800
C63B H63F 0.9800
C62B H62D 0.9800
C62B H62E 0.9800
C62B H62F 0.9800

loop_
_geom_torsion_atom_site_label_1
_geom_torsion_atom_site_label_2
_geom_torsion_atom_site_label_3
_geom_torsion_atom_site_label_4
_geom_torsion
U1 Si3 C2 C1 -73.6(5)
U1 Si3 C2 C3 80.5(5)
U1 C1 C2 Si3 81.6(5)
U1 C1 C2 C3 -79.8(3)
U1 C1 C4 Si1 -122.6(5)
U1 C1 C4 C3 79.6(3)
U1 C7 C8 Si8 144.9(5)
U1 C7 C8 C5 -71.7(3)
U1 C7 C6 Si6 -124.8(5)
U1 C7 C6 C5 69.8(3)
U1 C8 C5 Si5 138.0(5)
U1 C8 C5 C6 -75.7(3)
U1 C5 C6 Si6 121.6(5)
U1 C5 C6 C7 -73.7(3)
U1 C2 C3 Si2 120.9(4)
U1 C2 C3 C4 -65.9(3)
U1 C4 C3 Si2 -121.3(5)
U1 C4 C3 C2 66.2(3)
Si5 C5 C6 U1 -136.4(5)
Si5 C5 C6 Si6 -14.7(9)
Si5 C5 C6 C7 149.9(5)
Si4 C1 C2 U1 -173.0(3)
Si4 C1 C2 Si3 -91.4(6)
Si4 C1 C2 C3 107.3(4)
Si4 C1 C4 U1 179.3(3)
Si4 C1 C4 Si1 56.7(7)
Si4 C1 C4 C3 -101.1(4)
Si8 C8 C5 U1 -139.2(5)
Si8 C8 C5 Si5 -1.3(9)
Si8 C8 C5 C6 145.0(5)
Si3 C2 C3 U1 -87.1(5)
Si3 C2 C3 Si2 33.8(8)
Si3 C2 C3 C4 -153.0(5)
Si7 C7 C8 U1 -132.7(5)
Si7 C7 C8 Si8 12.2(8)
Si7 C7 C8 C5 155.7(5)
Si7 C7 C6 U1 134.4(5)
Si7 C7 C6 Si6 9.6(9)
Si7 C7 C6 C5 -155.8(5)
Si1 C4 C3 U1 128.4(6)
Si1 C4 C3 Si2 7.1(10)
Si1 C4 C3 C2 -165.4(5)
Na1 O3 C38 C39 5.6(8)
Na1 O3 C38 C40 -111.0(6)
Na1 O3 C38 C37 125.5(6)
Na1 O2 C0AA C33 122.2(6)
Na1 O2 C0AA C35 -115.6(6)
Na1 O2 C0AA C34 3.6(8)
Na1 O1A C47A C48A -106.0(18)
Na1 O1A C47A C49A 131.5(12)
Na1 O1A C47A C50A 17.5(18)
Na1 O1B C49B C47B 136(3)
Na1 O1B C50B C48B -146(2)
Na1 O4A C60A C63A 106(5)
Na1 O4A C60A C61A -10(6)
Na1 O4A C60A C62A 174(4)
Na1 O4B C60B C61B 149(2)
Na1 O4B C60B C63B 9.8(18)
Na1 O4B C60B C62B -97(2)
C24 Si2 C3 U1 34.0(5)
C24 Si2 C3 C2 -58.3(6)
C24 Si2 C3 C4 131.3(6)
C1 C2 C3 U1 75.1(3)
C1 C2 C3 Si2 -164.0(5)
C1 C2 C3 C4 9.2(4)
C1 C4 C3 U1 -75.5(3)
C1 C4 C3 Si2 163.2(5)
C1 C4 C3 C2 -9.3(4)
C29 Si1 C4 U1 -69.1(5)
C29 Si1 C4 C1 31.8(7)
C29 Si1 C4 C3 179.0(6)
C7 C8 C5 U1 75.9(3)
C7 C8 C5 Si5 -146.1(5)
C7 C8 C5 C6 0.2(4)
C10 Si8 C8 U1 -42.3(5)
C10 Si8 C8 C7 -163.5(5)
C10 Si8 C8 C5 65.8(6)
C23 Si3 C2 U1 -17.5(3)
C23 Si3 C2 C1 -91.1(6)
C23 Si3 C2 C3 63.0(6)
C21 Si3 C23 U1 -98.2(3)
C21 Si3 C2 U1 98.9(3)
C21 Si3 C2 C1 25.3(6)
C21 Si3 C2 C3 179.5(5)
C9 Si8 C8 U1 78.6(5)
C9 Si8 C8 C7 -42.5(6)
C9 Si8 C8 C5 -173.3(5)
C22 Si3 C23 U1 139.3(3)
C22 Si3 C2 U1 -144.6(3)
C22 Si3 C2 C1 141.8(6)
C22 Si3 C2 C3 -64.0(6)
C16 Si6 C6 U1 73.7(4)
C16 Si6 C6 C7 176.2(5)
C16 Si6 C6 C5 -24.6(7)
C15 Si6 C6 U1 -167.2(4)
C15 Si6 C6 C7 -64.7(6)
C15 Si6 C6 C5 94.6(6)
C19 Si7 C7 U1 -50.2(5)
C19 Si7 C7 C8 54.8(6)
C19 Si7 C7 C6 -158.6(5)
C11 Si8 C8 U1 -165.5(4)
C11 Si8 C8 C7 73.3(6)
C11 Si8 C8 C5 -57.4(6)
C17 Si6 C6 U1 -46.6(5)
C17 Si6 C6 C7 56.0(7)
C17 Si6 C6 C5 -144.8(6)
C18 Si7 C7 U1 -171.2(4)
C18 Si7 C7 C8 -66.1(6)
C18 Si7 C7 C6 80.4(6)
C13 Si5 C5 U1 -152.7(4)
C13 Si5 C5 C8 92.2(6)
C13 Si5 C5 C6 -43.4(6)
C25 Si2 C3 U1 151.9(4)
C25 Si2 C3 C2 59.5(6)
C25 Si2 C3 C4 -110.9(6)
C20 Si7 C7 U1 71.6(5)
C20 Si7 C7 C8 176.7(5)
C20 Si7 C7 C6 -36.7(6)
C14 Si5 C5 U1 -31.4(5)
C14 Si5 C5 C8 -146.5(6)
C14 Si5 C5 C6 77.9(6)
C28 Si1 C4 U1 52.0(5)
C28 Si1 C4 C1 152.8(6)
C28 Si1 C4 C3 -59.9(7)
C12 Si5 C5 U1 90.9(5)
C12 Si5 C5 C8 -24.1(7)
C12 Si5 C5 C6 -159.7(5)
C26 Si2 C3 U1 -87.8(4)
C26 Si2 C3 C2 179.9(5)
C26 Si2 C3 C4 9.5(7)
C8 C7 C6 U1 -69.6(3)
C8 C7 C6 Si6 165.6(5)
C8 C7 C6 C5 0.2(4)
C8 C5 C6 U1 73.5(3)
C8 C5 C6 Si6 -164.8(5)
C8 C5 C6 C7 -0.2(4)
C6 C7 C8 U1 71.5(3)
C6 C7 C8 Si8 -143.6(5)
C6 C7 C8 C5 -0.2(4)
C27 Si1 C4 U1 171.6(4)
C27 Si1 C4 C1 -87.5(6)
C27 Si1 C4 C3 59.7(8)
C41 O3 C38 C39 179.2(8)
C41 O3 C38 C40 62.6(9)
C41 O3 C38 C37 -61.0(9)
C2 Si3 C23 U1 18.4(3)
C2 C1 C4 U1 -71.2(3)
C2 C1 C4 Si1 166.3(5)
C2 C1 C4 C3 8.5(4)
C4 C1 C2 U1 71.1(3)
C4 C1 C2 Si3 152.7(5)
C4 C1 C2 C3 -8.7(4)
C36 O2 C0AA C33 -55.0(8)
C36 O2 C0AA C35 67.2(8)
C36 O2 C0AA C34 -173.7(7)
C51 O1A C47A C48A 58.6(18)
C51 O1A C47A C49A -63.9(17)
C51 O1A C47A C50A -177.9(14)
O1B C49B C47B C48B 33(5)
C49B O1B C50B C48B 49(4)
C50B O1B C49B C47B -61(5)
C50B C48B C47B C49B -8(6)
C47B C48B C50B O1B -19(5)
C64A O4A C60A C63A -155.2(14)
C64A O4A C60A C61A 89(3)
C64A O4A C60A C62A -86.7(19)
C64B O4B C60B C61B -33(3)
C64B O4B C60B C63B -172.7(17)
C64B O4B C60B C62B 80(2)
